data_5910043
loop_
_publ_author_name
'M. Eisenstein'

_publ_section_title
;
Static deformation densities for cytosine and adenine
;
_journal_coeditor_code AN0103
_journal_issue 4
_journal_name_full 'Acta Crystallographica Section B'
_journal_page_first 412
_journal_page_last 426
_journal_paper_doi 10.1107/S0108768188002356
_journal_volume 44
_journal_year 1988
_chemical_formula_moiety 'C4 H5 N3 O1,H2 O1'
_chemical_formula_sum 'C4 H7 N3 O2'
_chemical_name_systematic 'Cytosine monohydrate'
_space_group_IT_number 14
_symmetry_cell_setting monoclinic
_symmetry_Int_Tables_number 14
_symmetry_space_group_name_Hall '-P 2ybc'
_symmetry_space_group_name_H-M 'P 1 21/c 1'
_audit_creation_date 1989-05-23
_audit_creation_method CSD-ConQuest-V1
_audit_update_record '   downloaded from reciprocal.net on 07-21-05 by Girish Upreti,Portland State University'
_cell_angle_alpha 90
_cell_angle_beta 100.5
_cell_angle_gamma 90
_cell_formula_units_Z 4
_cell_length_a 7.728(1)
_cell_length_b 9.817(3)
_cell_length_c 7.520(1)
_cell_volume 561.0(2)
_diffrn_ambient_temperature 97
_refine_ls_R_factor_gt 0.0341
_refine_ls_wR_factor_gt 0.0341
_cod_original_cell_volume 560.957
_cod_original_sg_symbol_H-M 'P 21/c'
_cod_original_formula_sum 'C4 H7 N3 O2'
_cod_database_code 5910043

loop_
_symmetry_equiv_pos_site_id
_symmetry_equiv_pos_as_xyz
1 x,y,z
2 -x,1/2+y,1/2-z
3 -x,-y,-z
4 x,-1/2-y,-1/2+z

loop_
_atom_site_label
_atom_site_type_symbol
_atom_site_fract_x
_atom_site_fract_y
_atom_site_fract_z
N1 N 0.08513(7) 0.00434(5) 0.21867(4)
C1 C 0.00196(5) 0.12503(5) 0.23997(4)
O1 O -0.14822(8) 0.12087(7) 0.28284(9)
N2 N 0.07914(4) 0.24442(4) 0.21093(4)
C2 C 0.23587(4) 0.24326(4) 0.15680(4)
N3 N 0.31104(4) 0.36214(5) 0.13104(4)
C3 C 0.32211(5) 0.11868(3) 0.12615(4)
C4 C 0.24192(6) 0.00154(5) 0.16055(4)
O2 O -0.35391(9) 0.29108(7) 0.02535(9)
H1 H 0.02148 -0.08391 0.24642
H2 H 0.42814 0.36153 0.08829
H3 H 0.25175 0.44995 0.15996
H4 H 0.44591 0.12172 0.07887
H5 H 0.29667 -0.09845 0.14260
H6 H -0.27083 0.32496 -0.04592
H7 H -0.28199 0.23729 0.11838

loop_
_atom_type_symbol
_atom_type_radius_bond
C 0.68
H 0.23
N 0.68
O 0.68
